data_2311114
loop_
_publ_author_name
'Xu, Dong-Bo'
'Fang, Yu'
'Jiang, De-Li'
'Zhu, Yu'
'Chen, Min'

_publ_section_title
;
 catena-Poly[[[diaqua-(1,10-phenanthroline-\k(2)
 N,N')cobalt(II)]-\m-1H-benzimidazole-5,6-dicarboxyl-ato-\k(2) N (3):O
 (6)] sesquihydrate}.
;
_journal_coeditor_code ZQ2183
_journal_issue 'Pt 12'
_journal_name_full 'Acta crystallographica. Section E, Structure reports online'
_journal_page_first m1440
_journal_page_last 1
_journal_paper_doi 10.1107/S1600536812043760
_journal_volume 68
_journal_year 2012
_chemical_formula_iupac '[Co (C9 H4 N2 O4) (C12 H8 N2) (H2 O)2], 1.5H2 O'
_chemical_formula_moiety 'C21 H16 Co N4 O6, 1.5(H2 O)'
_chemical_formula_sum 'C21 H19 Co N4 O7.5'
_chemical_formula_weight 506.33
_chemical_name_systematic
;
<i>catena</i>-Poly[[[diaqua(1,10-phenanthroline-
\k^2^<i>N</i>,<i>N</i>')cobalt(II)]-\m-1<i>H</i>-benzimidazole-5,6-
dicarboxylato-\k^2^<i>N</i>^3^:<i>O</i>^6^] sesquihydrate}
;
_space_group_IT_number 14
_space_group_name_Hall '-P 2ybc'
_space_group_name_H-M_alt 'P 1 21/c 1'
_symmetry_cell_setting monoclinic
_symmetry_space_group_name_Hall '-P 2ybc'
_symmetry_space_group_name_H-M 'P 1 21/c 1'
_atom_sites_solution_hydrogens geom
_atom_sites_solution_primary direct
_atom_sites_solution_secondary difmap
_audit_creation_method 'SHELXTL (Sheldrick, 2008)'
_cell_angle_alpha 90.00
_cell_angle_beta 103.109(2)
_cell_angle_gamma 90.00
_cell_formula_units_Z 4
_cell_length_a 9.7250(11)
_cell_length_b 11.3956(13)
_cell_length_c 19.296(2)
_cell_measurement_reflns_used 4850
_cell_measurement_temperature 173(2)
_cell_measurement_theta_max 27.5
_cell_measurement_theta_min 2.1
_cell_volume 2082.7(4)
_computing_cell_refinement 'CrystalClear (Rigaku, 2008)'
_computing_data_collection 'CrystalClear (Rigaku, 2008)'
_computing_data_reduction 'CrystalClear (Rigaku, 2008)'
_computing_molecular_graphics 'SHELXTL (Sheldrick, 2008)'
_computing_publication_material 'SHELXTL (Sheldrick, 2008)'
_computing_structure_refinement 'SHELXL97 (Sheldrick, 2008)'
_computing_structure_solution 'SHELXS97 (Sheldrick, 2008)'
_diffrn_ambient_temperature 173(2)
_diffrn_measured_fraction_theta_full 0.999
_diffrn_measured_fraction_theta_max 0.999
_diffrn_measurement_device_type 'Rigaku Saturn724+'
_diffrn_measurement_method \w
_diffrn_radiation_monochromator graphite
_diffrn_radiation_source 'fine-focus sealed tube'
_diffrn_radiation_type MoK\a
_diffrn_radiation_wavelength 0.71073
_diffrn_reflns_av_R_equivalents 0.0425
_diffrn_reflns_av_sigmaI/netI 0.0427
_diffrn_reflns_limit_h_max 12
_diffrn_reflns_limit_h_min -11
_diffrn_reflns_limit_k_max 14
_diffrn_reflns_limit_k_min -14
_diffrn_reflns_limit_l_max 25
_diffrn_reflns_limit_l_min -25
_diffrn_reflns_number 17888
_diffrn_reflns_theta_full 27.52
_diffrn_reflns_theta_max 27.52
_diffrn_reflns_theta_min 2.09
_exptl_absorpt_coefficient_mu 0.881
_exptl_absorpt_correction_T_max 0.838
_exptl_absorpt_correction_T_min 0.776
_exptl_absorpt_correction_type multi-scan
_exptl_absorpt_process_details '(CrystalClear; Rigaku, 2008)'
_exptl_crystal_colour red
_exptl_crystal_density_diffrn 1.615
_exptl_crystal_density_method 'not measured'
_exptl_crystal_description prism
_exptl_crystal_F_000 1040
_exptl_crystal_size_max 0.30
_exptl_crystal_size_mid 0.24
_exptl_crystal_size_min 0.20
_refine_diff_density_max 0.418
_refine_diff_density_min -0.492
_refine_ls_extinction_method none
_refine_ls_goodness_of_fit_ref 1.048
_refine_ls_hydrogen_treatment constr
_refine_ls_matrix_type full
_refine_ls_number_parameters 331
_refine_ls_number_reflns 4796
_refine_ls_number_restraints 12
_refine_ls_restrained_S_all 1.047
_refine_ls_R_factor_all 0.0517
_refine_ls_R_factor_gt 0.0360
_refine_ls_shift/su_max 0.002
_refine_ls_shift/su_mean 0.000
_refine_ls_structure_factor_coef Fsqd
_refine_ls_weighting_details 'w=1/[\s^2^(Fo^2^)+(0.0355P)^2^+1.1164P] where P=(Fo^2^+2Fc^2^)/3'
_refine_ls_weighting_scheme calc
_refine_ls_wR_factor_gt 0.0823
_refine_ls_wR_factor_ref 0.0895
_reflns_number_gt 3761
_reflns_number_total 4797
_reflns_threshold_expression I>2sigma(I)
_cod_data_source_file zq2183sup1.cif
_cod_data_source_block I
_cod_original_sg_symbol_H-M 'P 21/c'
_cod_original_formula_sum 'C21 H19 Co1 N4 O7.5'
_cod_database_code 2311114

loop_
_symmetry_equiv_pos_as_xyz
'x, y, z'
'-x, y+1/2, -z+1/2'
'-x, -y, -z'
'x, -y-1/2, z-1/2'

loop_
_atom_site_type_symbol
_atom_site_label
_atom_site_fract_x
_atom_site_fract_y
_atom_site_fract_z
_atom_site_U_iso_or_equiv
_atom_site_adp_type
_atom_site_calc_flag
_atom_site_refinement_flags
_atom_site_occupancy
_atom_site_symmetry_multiplicity
C C1 1.3426(2) 0.48546(18) 0.68601(11) 0.0196(4) Uani d . 1 1
H H1 1.4358 0.4878 0.6816 0.023 Uiso calc R 1 1
C C2 1.1479(2) 0.42156(18) 0.71347(10) 0.0162(4) Uani d . 1 1
C C3 1.1260(2) 0.53227(18) 0.68112(10) 0.0158(4) Uani d . 1 1
C C4 1.0404(2) 0.36045(18) 0.73494(11) 0.0184(4) Uani d . 1 1
H H4 1.0562 0.2867 0.7559 0.022 Uiso calc R 1 1
C C5 0.9938(2) 0.58516(18) 0.66973(10) 0.0166(4) Uani d . 1 1
H H5 0.9779 0.6581 0.6478 0.020 Uiso calc R 1 1
C C6 0.8856(2) 0.52623(18) 0.69192(10) 0.0155(4) Uani d . 1 1
C C7 0.9086(2) 0.41394(18) 0.72378(10) 0.0162(4) Uani d . 1 1
C C8 0.7474(2) 0.59071(19) 0.68525(11) 0.0202(4) Uani d . 1 1
C C9 0.7931(2) 0.34525(17) 0.74648(11) 0.0173(4) Uani d . 1 1
C C10 0.9568(2) 0.1841(2) 0.99354(12) 0.0285(5) Uani d . 1 1
H H10 0.9609 0.1120 0.9715 0.034 Uiso calc R 1 1
C C11 1.0612(3) 0.2105(3) 1.05439(13) 0.0372(6) Uani d . 1 1
H H11 1.1333 0.1573 1.0717 0.045 Uiso calc R 1 1
C C12 1.0563(3) 0.3156(3) 1.08825(13) 0.0393(7) Uani d . 1 1
H H12 1.1254 0.3346 1.1285 0.047 Uiso calc R 1 1
C C13 0.9455(3) 0.3945(2) 1.06151(12) 0.0327(6) Uani d . 1 1
C C14 0.8459(2) 0.3620(2) 0.99951(11) 0.0243(5) Uani d . 1 1
C C15 0.9306(3) 0.5065(3) 1.09338(13) 0.0416(7) Uani d . 1 1
H H15 0.9968 0.5290 1.1340 0.050 Uiso calc R 1 1
C C16 0.7329(2) 0.4407(2) 0.96903(11) 0.0242(5) Uani d . 1 1
C C17 0.8237(3) 0.5794(3) 1.06611(14) 0.0420(7) Uani d . 1 1
H H17 0.8160 0.6504 1.0887 0.050 Uiso calc R 1 1
C C18 0.7208(3) 0.5495(2) 1.00241(13) 0.0310(6) Uani d . 1 1
C C19 0.6081(3) 0.6230(2) 0.96966(15) 0.0392(6) Uani d . 1 1
H H19 0.5964 0.6958 0.9894 0.047 Uiso calc R 1 1
C C20 0.5165(3) 0.5876(2) 0.90918(15) 0.0380(6) Uani d . 1 1
H H20 0.4416 0.6354 0.8875 0.046 Uiso calc R 1 1
C C21 0.5363(3) 0.4778(2) 0.87982(13) 0.0321(6) Uani d . 1 1
H H21 0.4731 0.4545 0.8384 0.039 Uiso calc R 1 1
N N1 1.28761(18) 0.39420(15) 0.71539(9) 0.0195(4) Uani d . 1 1
H H1A 1.3311 0.3310 0.7321 0.023 Uiso calc R 1 1
N N2 1.25154(17) 0.57083(15) 0.66427(9) 0.0172(4) Uani d . 1 1
N N3 0.85195(19) 0.25700(17) 0.96580(9) 0.0220(4) Uani d . 1 1
N N4 0.64096(19) 0.40575(16) 0.90847(9) 0.0237(4) Uani d . 1 1
O O1 0.71519(16) 0.66394(16) 0.63497(9) 0.0359(4) Uani d . 1 1
O O2 0.67695(16) 0.57174(14) 0.73083(8) 0.0279(4) Uani d . 1 1
O O3 0.68891(16) 0.31022(14) 0.69976(8) 0.0250(4) Uani d . 1 1
O O4 0.81500(15) 0.32296(12) 0.81218(7) 0.0191(3) Uani d . 1 1
O OW1 0.51234(15) 0.24220(13) 0.77827(8) 0.0184(3) Uani d D 1 1
H H1C 0.5615 0.2496 0.7472 0.028 Uiso d GD 1 1
H H1D 0.4589 0.1824 0.7723 0.028 Uiso d GD 1 1
O OW2 0.55560(16) 0.15584(16) 0.92303(8) 0.0280(4) Uani d D 1 1
H H2C 0.4677 0.1657 0.9039 0.042 Uiso d GD 1 1
H H2D 0.5734 0.1556 0.9673 0.042 Uiso d GD 1 1
O OW3 0.5829(3) 0.1182(2) 1.06327(10) 0.0635(7) Uani d D 1 1
H H3C 0.6403 0.1383 1.1027 0.095 Uiso d GD 1 1
H H3D 0.5210 0.0701 1.0688 0.095 Uiso d GD 1 1
O OW4 1.2843(5) 0.0672(3) 1.0004(2) 0.0451(10) Uani d PD 0.50 1
H H4C 1.3167 0.0004 0.9924 0.068 Uiso d PGD 0.50 1
H H4D 1.2609 0.1116 0.9637 0.068 Uiso d PGD 0.50 1
Co Co1 0.69156(3) 0.23795(2) 0.870080(14) 0.01613(9) Uani d . 1 1

loop_
_atom_site_aniso_label
_atom_site_aniso_U_11
_atom_site_aniso_U_22
_atom_site_aniso_U_33
_atom_site_aniso_U_12
_atom_site_aniso_U_13
_atom_site_aniso_U_23
C1 0.0132(10) 0.0213(11) 0.0250(11) 0.0005(8) 0.0060(8) -0.0015(9)
C2 0.0125(10) 0.0178(11) 0.0182(10) 0.0033(8) 0.0030(8) -0.0001(8)
C3 0.0138(10) 0.0170(10) 0.0175(10) -0.0015(8) 0.0052(8) -0.0020(8)
C4 0.0180(10) 0.0161(10) 0.0210(10) 0.0003(8) 0.0046(8) 0.0028(8)
C5 0.0161(10) 0.0153(10) 0.0185(10) 0.0020(8) 0.0039(8) 0.0007(8)
C6 0.0119(10) 0.0168(10) 0.0174(10) 0.0010(8) 0.0024(8) -0.0010(8)
C7 0.0142(10) 0.0184(10) 0.0171(10) -0.0038(8) 0.0057(8) -0.0022(8)
C8 0.0133(10) 0.0188(11) 0.0284(11) -0.0023(9) 0.0044(9) -0.0007(9)
C9 0.0152(10) 0.0137(10) 0.0234(10) 0.0012(8) 0.0056(8) -0.0010(8)
C10 0.0252(12) 0.0360(14) 0.0239(11) 0.0017(10) 0.0049(10) 0.0073(10)
C11 0.0267(13) 0.0548(18) 0.0270(13) 0.0008(12) 0.0000(10) 0.0131(12)
C12 0.0298(14) 0.0624(19) 0.0221(12) -0.0170(13) -0.0018(10) 0.0036(12)
C13 0.0300(13) 0.0483(16) 0.0196(11) -0.0168(12) 0.0056(10) -0.0046(11)
C14 0.0245(12) 0.0306(13) 0.0188(11) -0.0090(10) 0.0070(9) -0.0028(9)
C15 0.0444(17) 0.0558(18) 0.0243(12) -0.0224(15) 0.0071(12) -0.0168(12)
C16 0.0269(12) 0.0262(12) 0.0219(11) -0.0056(10) 0.0107(9) -0.0048(9)
C17 0.0540(18) 0.0423(17) 0.0350(14) -0.0205(14) 0.0213(13) -0.0217(12)
C18 0.0363(14) 0.0304(13) 0.0315(13) -0.0106(11) 0.0185(11) -0.0100(10)
C19 0.0492(17) 0.0260(13) 0.0501(16) -0.0004(12) 0.0273(14) -0.0116(12)
C20 0.0418(15) 0.0285(14) 0.0464(16) 0.0112(12) 0.0157(13) -0.0016(12)
C21 0.0322(14) 0.0299(14) 0.0337(13) 0.0068(11) 0.0062(11) -0.0038(11)
N1 0.0151(9) 0.0175(9) 0.0266(9) 0.0037(7) 0.0058(7) 0.0038(7)
N2 0.0122(8) 0.0169(9) 0.0230(9) -0.0003(7) 0.0052(7) -0.0012(7)
N3 0.0179(9) 0.0298(11) 0.0179(9) -0.0026(8) 0.0030(7) 0.0025(8)
N4 0.0235(10) 0.0254(10) 0.0234(9) 0.0014(8) 0.0080(8) -0.0030(8)
O1 0.0180(8) 0.0454(11) 0.0462(11) 0.0108(8) 0.0115(8) 0.0256(9)
O2 0.0198(8) 0.0337(9) 0.0343(9) 0.0079(7) 0.0149(7) 0.0098(7)
O3 0.0210(8) 0.0329(9) 0.0204(8) -0.0104(7) 0.0030(6) 0.0012(7)
O4 0.0172(7) 0.0199(8) 0.0198(7) -0.0028(6) 0.0036(6) 0.0014(6)
OW1 0.0139(7) 0.0203(8) 0.0216(7) -0.0007(6) 0.0055(6) 0.0004(6)
OW2 0.0193(8) 0.0442(11) 0.0215(8) 0.0020(8) 0.0066(7) 0.0014(8)
OW3 0.101(2) 0.0582(16) 0.0250(10) 0.0048(13) 0.0016(11) -0.0050(10)
OW4 0.057(3) 0.031(2) 0.053(2) 0.0131(19) 0.027(2) 0.0075(18)
Co1 0.01335(15) 0.01823(16) 0.01708(14) 0.00037(11) 0.00402(10) -0.00106(11)

loop_
_atom_type_symbol
_atom_type_description
_atom_type_scat_dispersion_real
_atom_type_scat_dispersion_imag
_atom_type_scat_source
C C 0.0033 0.0016 'International Tables Vol C Tables 4.2.6.8 and 6.1.1.4'
H H 0.0000 0.0000 'International Tables Vol C Tables 4.2.6.8 and 6.1.1.4'
N N 0.0061 0.0033 'International Tables Vol C Tables 4.2.6.8 and 6.1.1.4'
O O 0.0106 0.0060 'International Tables Vol C Tables 4.2.6.8 and 6.1.1.4'
Co Co 0.3494 0.9721 'International Tables Vol C Tables 4.2.6.8 and 6.1.1.4'

loop_
_geom_angle_atom_site_label_1
_geom_angle_atom_site_label_2
_geom_angle_atom_site_label_3
_geom_angle_site_symmetry_1
_geom_angle_site_symmetry_3
_geom_angle
N2 C1 N1 . . 113.57(18)
N2 C1 H1 . . 123.2
N1 C1 H1 . . 123.2
N1 C2 C4 . . 132.52(19)
N1 C2 C3 . . 105.23(17)
C4 C2 C3 . . 122.24(18)
C5 C3 C2 . . 120.06(18)
C5 C3 N2 . . 130.47(19)
C2 C3 N2 . . 109.46(17)
C7 C4 C2 . . 117.49(19)
C7 C4 H4 . . 121.3
C2 C4 H4 . . 121.3
C3 C5 C6 . . 118.51(19)
C3 C5 H5 . . 120.7
C6 C5 H5 . . 120.7
C5 C6 C7 . . 120.88(18)
C5 C6 C8 . . 117.26(18)
C7 C6 C8 . . 121.72(17)
C4 C7 C6 . . 120.81(18)
C4 C7 C9 . . 116.55(18)
C6 C7 C9 . . 122.64(18)
O2 C8 O1 . . 125.1(2)
O2 C8 C6 . . 118.34(19)
O1 C8 C6 . . 116.54(18)
O3 C9 O4 . . 125.49(19)
O3 C9 C7 . . 119.11(18)
O4 C9 C7 . . 115.30(18)
N3 C10 C11 . . 123.2(2)
N3 C10 H10 . . 118.4
C11 C10 H10 . . 118.4
C12 C11 C10 . . 119.4(2)
C12 C11 H11 . . 120.3
C10 C11 H11 . . 120.3
C11 C12 C13 . . 119.3(2)
C11 C12 H12 . . 120.3
C13 C12 H12 . . 120.3
C14 C13 C12 . . 117.7(2)
C14 C13 C15 . . 118.7(2)
C12 C13 C15 . . 123.6(2)
N3 C14 C13 . . 122.6(2)
N3 C14 C16 . . 117.51(19)
C13 C14 C16 . . 119.9(2)
C17 C15 C13 . . 121.7(2)
C17 C15 H15 . . 119.1
C13 C15 H15 . . 119.1
N4 C16 C18 . . 122.8(2)
N4 C16 C14 . . 117.5(2)
C18 C16 C14 . . 119.7(2)
C15 C17 C18 . . 121.0(2)
C15 C17 H17 . . 119.5
C18 C17 H17 . . 119.5
C19 C18 C16 . . 116.9(2)
C19 C18 C17 . . 124.1(2)
C16 C18 C17 . . 118.9(2)
C20 C19 C18 . . 120.0(2)
C20 C19 H19 . . 120.0
C18 C19 H19 . . 120.0
C19 C20 C21 . . 119.2(2)
C19 C20 H20 . . 120.4
C21 C20 H20 . . 120.4
N4 C21 C20 . . 123.0(2)
N4 C21 H21 . . 118.5
C20 C21 H21 . . 118.5
C1 N1 C2 . . 107.13(17)
C1 N1 H1A . . 126.4
C2 N1 H1A . . 126.4
C1 N2 C3 . . 104.61(17)
C1 N2 Co1 . 2_756 123.74(14)
C3 N2 Co1 . 2_756 130.77(13)
C10 N3 C14 . . 117.8(2)
C10 N3 Co1 . . 128.73(16)
C14 N3 Co1 . . 113.40(14)
C21 N4 C16 . . 118.0(2)
C21 N4 Co1 . . 128.41(16)
C16 N4 Co1 . . 113.55(15)
C9 O4 Co1 . . 130.78(13)
Co1 OW1 H1C . . 96
Co1 OW1 H1D . . 116.4
H1C OW1 H1D . . 114.1
Co1 OW2 H2C . . 114
Co1 OW2 H2D . . 120.0
H2C OW2 H2D . . 113.4
H3C OW3 H3D . . 113.6
H4C OW4 H4D . . 114.7
O4 Co1 OW2 . . 176.10(6)
O4 Co1 N2 . 2_746 91.56(6)
OW2 Co1 N2 . 2_746 89.40(7)
O4 Co1 N3 . . 91.15(6)
OW2 Co1 N3 . . 92.41(7)
N2 Co1 N3 2_746 . 99.75(7)
O4 Co1 N4 . . 88.60(6)
OW2 Co1 N4 . . 90.59(7)
N2 Co1 N4 2_746 . 177.70(7)
N3 Co1 N4 . . 77.95(7)
O4 Co1 OW1 . . 90.32(6)
OW2 Co1 OW1 . . 85.92(6)
N2 Co1 OW1 2_746 . 89.04(6)
N3 Co1 OW1 . . 171.05(6)
N4 Co1 OW1 . . 93.26(6)

loop_
_geom_bond_atom_site_label_1
_geom_bond_atom_site_label_2
_geom_bond_site_symmetry_2
_geom_bond_distance
_geom_bond_publ_flag
C1 N2 . 1.318(3) ?
C1 N1 . 1.352(3) ?
C1 H1 . 0.9300 ?
C2 N1 . 1.387(2) ?
C2 C4 . 1.395(3) ?
C2 C3 . 1.402(3) ?
C3 C5 . 1.392(3) ?
C3 N2 . 1.403(2) ?
C4 C7 . 1.391(3) ?
C4 H4 . 0.9300 ?
C5 C6 . 1.395(3) ?
C5 H5 . 0.9300 ?
C6 C7 . 1.415(3) ?
C6 C8 . 1.512(3) ?
C7 C9 . 1.513(3) ?
C8 O2 . 1.250(3) ?
C8 O1 . 1.264(3) ?
C9 O3 . 1.259(2) ?
C9 O4 . 1.263(2) ?
C10 N3 . 1.330(3) ?
C10 C11 . 1.400(3) ?
C10 H10 . 0.9300 ?
C11 C12 . 1.370(4) ?
C11 H11 . 0.9300 ?
C12 C13 . 1.409(4) ?
C12 H12 . 0.9300 ?
C13 C14 . 1.408(3) ?
C13 C15 . 1.438(4) ?
C14 N3 . 1.369(3) ?
C14 C16 . 1.437(3) ?
C15 C17 . 1.342(4) ?
C15 H15 . 0.9300 ?
C16 N4 . 1.360(3) ?
C16 C18 . 1.414(3) ?
C17 C18 . 1.439(4) ?
C17 H17 . 0.9300 ?
C18 C19 . 1.411(4) ?
C19 C20 . 1.359(4) ?
C19 H19 . 0.9300 ?
C20 C21 . 1.405(3) ?
C20 H20 . 0.9300 ?
C21 N4 . 1.327(3) ?
C21 H21 . 0.9300 ?
N1 H1A . 0.8600 ?
N2 Co1 2_756 2.1304(17) y
N3 Co1 . 2.1412(18) y
N4 Co1 . 2.1478(18) y
O4 Co1 . 2.0582(14) y
OW1 Co1 . 2.1859(15) y
OW1 H1C . 0.85 ?
OW1 H1D . 0.85 ?
OW2 Co1 . 2.0689(16) y
OW2 H2C . 0.86 ?
OW2 H2D . 0.83 ?
OW3 H3C . 0.87 ?
OW3 H3D . 0.84 ?
OW4 H4C . 0.85 ?
OW4 H4D . 0.86 ?
Co1 N2 2_746 2.1304(17) y

loop_
_geom_hbond_atom_site_label_D
_geom_hbond_atom_site_label_H
_geom_hbond_atom_site_label_A
_geom_hbond_site_symmetry_A
_geom_hbond_distance_DH
_geom_hbond_distance_HA
_geom_hbond_distance_DA
_geom_hbond_angle_DHA
OW1 H1C O3 . 0.85 1.83 2.650(2) 160
OW2 H2D OW3 . 0.83 1.88 2.693(2) 164.3
N1 H1A OW1 1_655 0.86 2.05 2.837(2) 151.2
OW1 H1D O2 2_646 0.85 1.82 2.654(2) 168.4
OW2 H2C O1 2_646 0.86 1.77 2.619(2) 172(3)
OW3 H3C O3 4_566 0.87 1.92 2.726(3) 155(3)
OW3 H3D OW4 1_455 0.84 2.38 2.940(5) 124.8
OW4 H4C OW3 3_757 0.85 2.10 2.891(4) 154(5)
OW4 H4C OW2 3_757 0.85 2.54 3.166(4) 131(5)
OW4 H4D O1 2_746 0.86 2.06 2.837(4) 150.5
